data_4121005
loop_
_publ_author_name
'James L. Hickey'
'SinChun Lim'
'David J. Hayne'
'Brett M. Paterson'
'Jonathan M. White'
'Victor L. Villemagne'
'Peter Roselt'
'David Binns'
'Carleen Cullinane'
'Charmaine M. Jeffery'
'Roger I. Price'
'Kevin J. Barnham'
'Paul S. Donnelly'

_publ_section_title
;
 Diagnostic Imaging Agents for Alzheimer's Disease: Copper
 Radiopharmaceuticals that Target A\b Plaques
;
_journal_name_full 'Journal of the American Chemical Society'
_journal_page_first 16120
_journal_page_last 16132
_journal_paper_doi 10.1021/ja4057807
_journal_volume 135
_journal_year 2013
_chemical_formula_sum 'C54 H84 B2 Cu2 F8 N17 O4 S2'
_chemical_formula_weight 1400.20
_chemical_name_systematic
;
 ?
;
_space_group_IT_number 14
_symmetry_cell_setting monoclinic
_symmetry_space_group_name_Hall '-P 2yn'
_symmetry_space_group_name_H-M 'P 1 21/n 1'
_atom_sites_solution_hydrogens geom
_atom_sites_solution_primary direct
_atom_sites_solution_secondary difmap
_audit_creation_method SHELXL-97
_cell_angle_alpha 90.00
_cell_angle_beta 95.7430(10)
_cell_angle_gamma 90.00
_cell_formula_units_Z 4
_cell_length_a 14.45020(10)
_cell_length_b 29.0584(2)
_cell_length_c 15.50960(10)
_cell_measurement_reflns_used 29201
_cell_measurement_temperature 130.0
_cell_measurement_theta_max 73.8091
_cell_measurement_theta_min 2.8611
_cell_volume 6479.79(8)
_computing_cell_refinement
;
CrysAlisPro, Oxford Diffraction Ltd.,
Version 1.171.34.44 (release 25-10-2010 CrysAlis171 .NET)
(compiled Oct 25 2010,18:11:34)
;
_computing_data_collection
;
CrysAlisPro, Oxford Diffraction Ltd.,
Version 1.171.34.44 (release 25-10-2010 CrysAlis171 .NET)
(compiled Oct 25 2010,18:11:34)
;
_computing_data_reduction
;
CrysAlisPro, Oxford Diffraction Ltd.,
Version 1.171.34.44 (release 25-10-2010 CrysAlis171 .NET)
(compiled Oct 25 2010,18:11:34)
;
_computing_structure_refinement 'SHELXL-97 (Sheldrick, 1997)'
_diffrn_ambient_temperature 130.0
_diffrn_measured_fraction_theta_full 1.000
_diffrn_measured_fraction_theta_max 1.000
_diffrn_measurement_device_type 'SuperNova, Dual, Cu at zero, Atlas'
_diffrn_radiation_monochromator mirror
_diffrn_radiation_source 'SuperNova (Cu) x-ray Source'
_diffrn_radiation_type 'Cu K\a'
_diffrn_radiation_wavelength 1.5418
_diffrn_reflns_av_R_equivalents 0.0241
_diffrn_reflns_av_sigmaI/netI 0.0192
_diffrn_reflns_limit_h_max 17
_diffrn_reflns_limit_h_min -14
_diffrn_reflns_limit_k_max 34
_diffrn_reflns_limit_k_min -34
_diffrn_reflns_limit_l_max 18
_diffrn_reflns_limit_l_min -18
_diffrn_reflns_number 47289
_diffrn_reflns_theta_full 67.50
_diffrn_reflns_theta_max 67.50
_diffrn_reflns_theta_min 3.04
_exptl_absorpt_coefficient_mu 2.100
_exptl_absorpt_correction_T_max 1.00000
_exptl_absorpt_correction_T_min 0.90576
_exptl_absorpt_correction_type multi-scan
_exptl_absorpt_process_details
;
CrysAlisPro, Oxford Diffraction Ltd.,
Version 1.171.34.44 (release 25-10-2010 CrysAlis171 .NET)
(compiled Oct 25 2010,18:11:34)
empirical absorption correction using spherical harmonics,
 implemented in SCALE3 ABSPACK scaling algorithm.
;
_exptl_crystal_colour red
_exptl_crystal_density_diffrn 1.435
_exptl_crystal_description rod
_exptl_crystal_F_000 2924
_exptl_crystal_size_max 0.3312
_exptl_crystal_size_mid 0.1096
_exptl_crystal_size_min 0.0836
_refine_diff_density_max 0.538
_refine_diff_density_min -0.423
_refine_diff_density_rms 0.056
_refine_ls_extinction_method none
_refine_ls_goodness_of_fit_ref 1.034
_refine_ls_hydrogen_treatment mixed
_refine_ls_matrix_type full
_refine_ls_number_parameters 860
_refine_ls_number_reflns 11685
_refine_ls_number_restraints 1
_refine_ls_restrained_S_all 1.034
_refine_ls_R_factor_all 0.0473
_refine_ls_R_factor_gt 0.0404
_refine_ls_shift/su_max 0.007
_refine_ls_shift/su_mean 0.000
_refine_ls_structure_factor_coef Fsqd
_refine_ls_weighting_details 'calc w=1/[\s^2^(Fo^2^)+(0.0508P)^2^+6.7691P] where P=(Fo^2^+2Fc^2^)/3'
_refine_ls_weighting_scheme calc
_refine_ls_wR_factor_gt 0.1037
_refine_ls_wR_factor_ref 0.1078
_reflns_number_gt 10294
_reflns_number_total 11685
_reflns_threshold_expression >2sigma(I)
_cod_data_source_file ja4057807_si_002.cif
_cod_data_source_block shelxl
_cod_database_code 4121005

loop_
_symmetry_equiv_pos_as_xyz
'x, y, z'
'-x+1/2, y+1/2, -z+1/2'
'-x, -y, -z'
'x-1/2, -y-1/2, z-1/2'

loop_
_atom_site_label
_atom_site_type_symbol
_atom_site_fract_x
_atom_site_fract_y
_atom_site_fract_z
_atom_site_U_iso_or_equiv
_atom_site_adp_type
_atom_site_occupancy
_atom_site_symmetry_multiplicity
_atom_site_calc_flag
_atom_site_refinement_flags
_atom_site_disorder_assembly
_atom_site_disorder_group
C1 C 0.0994(2) 0.98102(8) 0.25058(17) 0.0388(6) Uani 1 1 d . . .
H1A H 0.1525 0.9905 0.2886 0.058 Uiso 1 1 calc R . .
H1B H 0.1036 0.9487 0.2391 0.058 Uiso 1 1 calc R . .
H1C H 0.0437 0.9871 0.2775 0.058 Uiso 1 1 calc R . .
C2 C 0.09030(14) 1.05186(7) 0.16385(14) 0.0250(4) Uani 1 1 d . . .
C3 C 0.08067(14) 1.12842(7) -0.01323(14) 0.0242(4) Uani 1 1 d . . .
C4 C 0.09339(14) 1.17830(7) -0.02676(14) 0.0238(4) Uani 1 1 d . . .
C5 C 0.26283(15) 1.25916(7) 0.05251(14) 0.0255(4) Uani 1 1 d . . .
C6 C 0.27621(17) 1.30673(8) 0.05960(16) 0.0330(5) Uani 1 1 d . . .
H6 H 0.2300 1.3270 0.0376 0.040 Uiso 1 1 calc R . .
C7 C 0.35882(17) 1.32289(8) 0.09958(17) 0.0345(5) Uani 1 1 d . . .
H7 H 0.3689 1.3544 0.1048 0.041 Uiso 1 1 calc R . .
C8 C 0.42827(16) 1.29201(8) 0.13268(15) 0.0300(5) Uani 1 1 d . . .
C9 C 0.40757(16) 1.24567(8) 0.12392(14) 0.0287(5) Uani 1 1 d . . .
H9 H 0.4521 1.2247 0.1468 0.034 Uiso 1 1 calc R . .
C10 C 0.52029(17) 1.30558(9) 0.17364(15) 0.0338(5) Uani 1 1 d . . .
H10 H 0.5587 1.2823 0.1976 0.041 Uiso 1 1 calc R . .
C11 C 0.55350(17) 1.34835(9) 0.17939(16) 0.0360(5) Uani 1 1 d . . .
H11 H 0.5132 1.3718 0.1590 0.043 Uiso 1 1 calc R . .
C12 C 0.64709(17) 1.36208(9) 0.21458(17) 0.0382(6) Uani 1 1 d . . .
C13 C 0.67798(19) 1.40668(10) 0.19933(19) 0.0449(6) Uani 1 1 d . . .
H13 H 0.6371 1.4272 0.1695 0.054 Uiso 1 1 calc R . .
C14 C 0.7672(2) 1.42134(11) 0.2270(2) 0.0511(7) Uani 1 1 d . . .
H14 H 0.7854 1.4512 0.2150 0.061 Uiso 1 1 calc R . .
C15 C 0.8295(2) 1.39163(11) 0.27258(19) 0.0503(8) Uani 1 1 d . . .
C16 C 0.79874(19) 1.34727(12) 0.2914(2) 0.0505(7) Uani 1 1 d . . .
H16 H 0.8385 1.3272 0.3239 0.061 Uiso 1 1 calc R . .
C17 C 0.70887(19) 1.33298(11) 0.26185(18) 0.0452(7) Uani 1 1 d . . .
H17 H 0.6901 1.3033 0.2741 0.054 Uiso 1 1 calc R . .
C18 C 0.9779(2) 1.37581(15) 0.3572(2) 0.0716(11) Uani 1 1 d . . .
H18A H 0.9521 1.3757 0.4118 0.107 Uiso 1 1 calc R . .
H18B H 1.0403 1.3875 0.3649 0.107 Uiso 1 1 calc R . .
H18C H 0.9785 1.3450 0.3349 0.107 Uiso 1 1 calc R . .
C19 C 0.9417(2) 1.45360(15) 0.3044(3) 0.0774(12) Uani 1 1 d . . .
H19A H 0.9204 1.4686 0.2508 0.116 Uiso 1 1 calc R . .
H19B H 1.0074 1.4582 0.3167 0.116 Uiso 1 1 calc R . .
H19C H 0.9100 1.4663 0.3504 0.116 Uiso 1 1 calc R . .
C20 C 0.06286(17) 1.09752(8) -0.09030(15) 0.0312(5) Uani 1 1 d . . .
H20A H 0.1209 1.0857 -0.1061 0.047 Uiso 1 1 calc R . .
H20B H 0.0325 1.1146 -0.1380 0.047 Uiso 1 1 calc R . .
H20C H 0.0238 1.0724 -0.0763 0.047 Uiso 1 1 calc R . .
C21 C 0.02559(16) 1.20507(8) -0.08656(16) 0.0315(5) Uani 1 1 d . . .
H21A H -0.0037 1.2281 -0.0542 0.047 Uiso 1 1 calc R . .
H21B H -0.0208 1.1846 -0.1135 0.047 Uiso 1 1 calc R . .
H21C H 0.0579 1.2197 -0.1303 0.047 Uiso 1 1 calc R . .
C22 C 0.34871(17) 0.99125(8) 0.03540(17) 0.0349(5) Uani 1 1 d . . .
H22A H 0.3020 0.9998 -0.0102 0.052 Uiso 1 1 calc R . .
H22B H 0.3432 0.9591 0.0478 0.052 Uiso 1 1 calc R . .
H22C H 0.4093 0.9974 0.0176 0.052 Uiso 1 1 calc R . .
C23 C 0.32613(14) 1.06333(8) 0.11238(15) 0.0261(4) Uani 1 1 d . . .
C24 C 0.30643(15) 1.14556(8) 0.27556(15) 0.0280(5) Uani 1 1 d . . .
C25 C 0.27288(15) 1.19350(8) 0.28006(14) 0.0270(5) Uani 1 1 d . . .
C26 C 0.07077(16) 1.25161(8) 0.19361(14) 0.0268(4) Uani 1 1 d . . .
C27 C 0.03437(17) 1.29612(8) 0.18644(16) 0.0334(5) Uani 1 1 d . . .
H27 H 0.0682 1.3210 0.2105 0.040 Uiso 1 1 calc R . .
C28 C -0.05224(18) 1.30252(8) 0.14324(17) 0.0355(5) Uani 1 1 d . . .
H28 H -0.0777 1.3319 0.1386 0.043 Uiso 1 1 calc R . .
C29 C -0.10282(16) 1.26485(8) 0.10592(15) 0.0304(5) Uani 1 1 d . . .
C30 C -0.06034(16) 1.22224(8) 0.11791(15) 0.0287(5) Uani 1 1 d . . .
H30 H -0.0924 1.1968 0.0938 0.034 Uiso 1 1 calc R . .
C31 C -0.19396(17) 1.26789(9) 0.05661(16) 0.0352(5) Uani 1 1 d . . .
H31 H -0.2194 1.2405 0.0340 0.042 Uiso 1 1 calc R . .
C32 C -0.24472(18) 1.30591(9) 0.04048(16) 0.0381(6) Uani 1 1 d . . .
H32 H -0.2199 1.3332 0.0640 0.046 Uiso 1 1 calc R . .
C33 C -0.33573(19) 1.30898(10) -0.01053(16) 0.0403(6) Uani 1 1 d . . .
C34 C -0.38263(19) 1.27118(10) -0.05006(17) 0.0424(6) Uani 1 1 d . . .
H34 H -0.3537 1.2426 -0.0470 0.051 Uiso 1 1 calc R . .
C35 C -0.47089(19) 1.27508(11) -0.09373(18) 0.0472(7) Uani 1 1 d . . .
H35 H -0.5001 1.2491 -0.1186 0.057 Uiso 1 1 calc R . .
C36 C -0.5168(2) 1.31765(12) -0.10096(18) 0.0487(7) Uani 1 1 d . . .
C37 C -0.4696(2) 1.35557(12) -0.06356(19) 0.0524(8) Uani 1 1 d . . .
H37 H -0.4979 1.3844 -0.0680 0.063 Uiso 1 1 calc R . .
C38 C -0.3810(2) 1.35142(11) -0.01965(18) 0.0472(7) Uani 1 1 d . . .
H38 H -0.3514 1.3775 0.0042 0.057 Uiso 1 1 calc R . .
C39 C -0.6578(2) 1.28073(15) -0.1697(2) 0.0656(10) Uani 1 1 d . . .
H39A H -0.6271 1.2644 -0.2124 0.098 Uiso 1 1 calc R . .
H39B H -0.7193 1.2892 -0.1937 0.098 Uiso 1 1 calc R . .
H39C H -0.6619 1.2614 -0.1200 0.098 Uiso 1 1 calc R . .
C40 C -0.6562(2) 1.36427(15) -0.1326(2) 0.0698(11) Uani 1 1 d . . .
H40A H -0.6645 1.3682 -0.0724 0.105 Uiso 1 1 calc R . .
H40B H -0.7159 1.3629 -0.1657 0.105 Uiso 1 1 calc R . .
H40C H -0.6216 1.3898 -0.1520 0.105 Uiso 1 1 calc R . .
C41 C 0.33879(19) 1.12031(9) 0.35720(16) 0.0389(6) Uani 1 1 d . . .
H41A H 0.2935 1.0975 0.3686 0.058 Uiso 1 1 calc R . .
H41B H 0.3464 1.1417 0.4046 0.058 Uiso 1 1 calc R . .
H41C H 0.3972 1.1056 0.3507 0.058 Uiso 1 1 calc R . .
C42 C 0.33108(17) 1.22909(8) 0.33013(16) 0.0334(5) Uani 1 1 d . . .
H42A H 0.3493 1.2523 0.2912 0.050 Uiso 1 1 calc R . .
H42B H 0.3856 1.2148 0.3589 0.050 Uiso 1 1 calc R . .
H42C H 0.2956 1.2430 0.3724 0.050 Uiso 1 1 calc R . .
C43 C 0.3958(2) 0.99012(9) 0.34936(19) 0.0440(6) Uani 1 1 d . . .
H43 H 0.4375 1.0111 0.3771 0.053 Uiso 1 1 calc R . .
C44 C 0.4908(2) 0.93008(12) 0.4215(2) 0.0610(9) Uani 1 1 d . . .
H44A H 0.5261 0.9560 0.4450 0.092 Uiso 1 1 calc R . .
H44B H 0.5285 0.9118 0.3871 0.092 Uiso 1 1 calc R . .
H44C H 0.4716 0.9117 0.4680 0.092 Uiso 1 1 calc R . .
C45 C 0.3459(4) 0.91234(13) 0.3288(4) 0.1046(19) Uani 1 1 d . . .
H45A H 0.3301 0.8911 0.3724 0.157 Uiso 1 1 calc R . .
H45B H 0.3749 0.8960 0.2849 0.157 Uiso 1 1 calc R . .
H45C H 0.2905 0.9272 0.3032 0.157 Uiso 1 1 calc R . .
C46 C 0.5760(2) 1.15168(11) 0.2216(2) 0.0500(7) Uani 1 1 d . . .
H46 H 0.5623 1.1290 0.2606 0.060 Uiso 1 1 calc R . .
C47 C 0.6042(3) 1.17182(15) 0.0755(2) 0.0756(11) Uani 1 1 d . . .
H47A H 0.5478 1.1789 0.0399 0.113 Uiso 1 1 calc R . .
H47B H 0.6488 1.1592 0.0400 0.113 Uiso 1 1 calc R . .
H47C H 0.6289 1.1994 0.1031 0.113 Uiso 1 1 calc R . .
C48 C 0.5745(2) 1.09071(13) 0.1154(2) 0.0621(9) Uani 1 1 d . . .
H48A H 0.5634 1.0725 0.1650 0.093 Uiso 1 1 calc R . .
H48B H 0.6303 1.0803 0.0927 0.093 Uiso 1 1 calc R . .
H48C H 0.5229 1.0876 0.0717 0.093 Uiso 1 1 calc R . .
C49 C 0.13014(15) 0.94556(8) -0.03800(16) 0.0305(5) Uani 1 1 d . . .
H49 H 0.1285 0.9198 -0.0025 0.037 Uiso 1 1 calc R . .
C50 C 0.17025(18) 0.89294(9) -0.14824(18) 0.0394(6) Uani 1 1 d . . .
H50A H 0.1802 0.8723 -0.0998 0.059 Uiso 1 1 calc R . .
H50B H 0.2245 0.8933 -0.1793 0.059 Uiso 1 1 calc R . .
H50C H 0.1176 0.8828 -0.1861 0.059 Uiso 1 1 calc R . .
C51 C 0.1551(2) 0.97674(10) -0.17841(18) 0.0450(6) Uani 1 1 d . . .
H51A H 0.1436 1.0052 -0.1499 0.068 Uiso 1 1 calc R . .
H51B H 0.1081 0.9721 -0.2259 0.068 Uiso 1 1 calc R . .
H51C H 0.2151 0.9779 -0.1998 0.068 Uiso 1 1 calc R . .
C71 C 0.1184(8) 0.9820(7) 0.4961(9) 0.203(6) Uani 1 1 d D . .
C72 C 0.0356(6) 1.0116(3) 0.5052(7) 0.165(3) Uani 1 1 d . . .
H72A H 0.0409 1.0256 0.5623 0.198 Uiso 1 1 calc R . .
H72B H 0.0328 1.0361 0.4624 0.198 Uiso 1 1 calc R . .
C73 C 0.120(4) 0.9428(9) 0.4517(19) 0.61(7) Uani 0.410(19) 1 d PD A 1
H73A H 0.1823 0.9315 0.4545 0.916 Uiso 0.410(19) 1 calc PR A 1
H73B H 0.0969 0.9483 0.3923 0.916 Uiso 0.410(19) 1 calc PR A 1
H73C H 0.0810 0.9205 0.4763 0.916 Uiso 0.410(19) 1 calc PR A 1
C73' C 0.1731(14) 1.0174(6) 0.4808(7) 0.179(11) Uani 0.590(19) 1 d PD A 2
H73D H 0.2340 1.0062 0.4722 0.269 Uiso 0.590(19) 1 calc PR A 2
H73E H 0.1773 1.0380 0.5294 0.269 Uiso 0.590(19) 1 calc PR A 2
H73F H 0.1475 1.0334 0.4298 0.269 Uiso 0.590(19) 1 calc PR A 2
N1 N 0.09693(14) 1.00632(7) 0.16996(14) 0.0308(4) Uani 1 1 d . . .
N2 N 0.09014(13) 1.06847(6) 0.08174(13) 0.0249(4) Uani 1 1 d . . .
N3 N 0.09077(12) 1.11501(6) 0.06666(11) 0.0227(4) Uani 1 1 d . . .
N5 N 0.16619(12) 1.19562(6) 0.01647(11) 0.0239(4) Uani 1 1 d . . .
N6 N 0.18122(14) 1.24179(7) 0.01158(13) 0.0265(4) Uani 1 1 d . . .
N7 N 0.32773(12) 1.22890(6) 0.08464(12) 0.0251(4) Uani 1 1 d . . .
N8 N 0.92216(17) 1.40454(11) 0.29701(19) 0.0620(8) Uani 1 1 d . . .
N9 N 0.33603(14) 1.01772(7) 0.11239(15) 0.0311(4) Uani 1 1 d . . .
N10 N 0.32288(14) 1.08254(7) 0.19172(13) 0.0281(4) Uani 1 1 d . . .
N11 N 0.30177(12) 1.12836(6) 0.19847(12) 0.0255(4) Uani 1 1 d . . .
N12 N 0.19324(13) 1.20082(6) 0.23739(12) 0.0256(4) Uani 1 1 d . . .
N13 N 0.15879(14) 1.24446(7) 0.23405(13) 0.0280(4) Uani 1 1 d . . .
N14 N 0.02294(13) 1.21465(6) 0.16125(12) 0.0259(4) Uani 1 1 d . . .
N15 N -0.60560(19) 1.32172(12) -0.14407(18) 0.0622(8) Uani 1 1 d . . .
N17 N 0.40904(18) 0.94636(8) 0.36759(16) 0.0472(6) Uani 1 1 d . . .
N18 N 0.58498(17) 1.13868(10) 0.14066(16) 0.0500(6) Uani 1 1 d . . .
N19 N 0.15284(13) 0.93895(7) -0.11723(13) 0.0312(4) Uani 1 1 d . . .
S1 S 0.08113(4) 1.086368(18) 0.25057(3) 0.02811(12) Uani 1 1 d . . .
S2 S 0.32046(4) 1.094581(18) 0.01950(4) 0.02749(12) Uani 1 1 d . . .
Cu1 Cu 0.09099(2) 1.153934(10) 0.18093(2) 0.02638(9) Uani 1 1 d . . .
Cu2 Cu 0.28718(2) 1.162390(11) 0.07815(2) 0.02642(9) Uani 1 1 d . . .
B1 B 0.2308(2) 0.85858(10) 0.1294(2) 0.0383(6) Uani 1 1 d . . .
B2 B -0.8649(3) 1.44294(14) -0.1177(3) 0.0665(11) Uani 1 1 d . . .
F1 F 0.15785(15) 0.87240(10) 0.16926(19) 0.1049(10) Uani 1 1 d . . .
F2 F 0.28135(17) 0.89566(9) 0.1099(2) 0.1092(11) Uani 1 1 d . . .
F3 F 0.19591(16) 0.83574(7) 0.05416(12) 0.0677(5) Uani 1 1 d . . .
F4 F 0.28646(16) 0.82980(6) 0.18173(16) 0.0812(7) Uani 1 1 d . . .
F5 F -0.80585(18) 1.44574(10) -0.17967(19) 0.0982(8) Uani 1 1 d . . .
F6 F -0.84132(18) 1.40581(8) -0.06417(18) 0.0902(8) Uani 1 1 d . . .
F7 F -0.95462(17) 1.43563(11) -0.1568(2) 0.1153(11) Uani 1 1 d . . .
F8 F -0.86556(19) 1.48249(8) -0.06891(19) 0.0964(8) Uani 1 1 d . . .
O1 O 0.33265(14) 1.00564(6) 0.29841(12) 0.0454(4) Uani 1 1 d . . .
O2 O 0.58442(18) 1.19161(8) 0.24917(15) 0.0635(6) Uani 1 1 d . . .
O3 O 0.11076(12) 0.98318(6) -0.00672(11) 0.0367(4) Uani 1 1 d . . .
O4 O 0.07108(16) 1.31473(8) -0.07582(15) 0.0475(5) Uani 1 1 d . . .
H4A H 0.083(3) 1.3091(15) -0.142(3) 0.090(14) Uiso 1 1 d . . .
H4B H 0.085(2) 1.3365(11) -0.071(2) 0.035(10) Uiso 1 1 d . . .
H91 H 0.3264(18) 1.0676(9) 0.2313(18) 0.022(7) Uiso 1 1 d . . .
H92 H 0.3308(19) 1.0067(10) 0.1559(19) 0.029(7) Uiso 1 1 d . . .
H93 H 0.106(2) 0.9927(10) 0.127(2) 0.035(8) Uiso 1 1 d . . .
H94 H 0.0984(18) 1.0517(10) 0.0457(18) 0.028(7) Uiso 1 1 d . . .
H95 H 0.1482(19) 1.2577(10) -0.0100(18) 0.026(7) Uiso 1 1 d . . .
H96 H 0.1846(19) 1.2649(10) 0.2564(18) 0.029(7) Uiso 1 1 d . . .

loop_
_atom_site_aniso_label
_atom_site_aniso_U_11
_atom_site_aniso_U_22
_atom_site_aniso_U_33
_atom_site_aniso_U_23
_atom_site_aniso_U_13
_atom_site_aniso_U_12
C1 0.0495(15) 0.0267(12) 0.0396(14) 0.0069(10) 0.0009(11) -0.0020(11)
C2 0.0213(10) 0.0238(10) 0.0291(11) -0.0010(9) -0.0003(8) -0.0021(8)
C3 0.0200(10) 0.0246(10) 0.0274(11) -0.0024(9) -0.0008(8) -0.0013(8)
C4 0.0222(10) 0.0253(11) 0.0233(10) -0.0003(8) 0.0001(8) -0.0002(8)
C5 0.0264(11) 0.0249(11) 0.0253(11) 0.0005(8) 0.0037(8) -0.0019(8)
C6 0.0343(12) 0.0247(11) 0.0391(13) 0.0016(9) -0.0003(10) -0.0015(9)
C7 0.0368(13) 0.0256(11) 0.0406(13) -0.0029(10) 0.0012(10) -0.0073(10)
C8 0.0297(12) 0.0341(12) 0.0264(11) -0.0028(9) 0.0037(9) -0.0065(9)
C9 0.0272(11) 0.0323(12) 0.0265(11) 0.0013(9) 0.0017(9) -0.0025(9)
C10 0.0315(12) 0.0398(13) 0.0298(12) -0.0036(10) 0.0023(9) -0.0070(10)
C11 0.0329(13) 0.0403(14) 0.0352(13) -0.0063(10) 0.0054(10) -0.0080(10)
C12 0.0332(13) 0.0474(15) 0.0348(13) -0.0139(11) 0.0074(10) -0.0091(11)
C13 0.0403(14) 0.0443(15) 0.0509(16) -0.0166(13) 0.0083(12) -0.0121(12)
C14 0.0397(15) 0.0548(18) 0.0597(18) -0.0245(15) 0.0098(13) -0.0167(13)
C15 0.0376(15) 0.067(2) 0.0476(16) -0.0310(15) 0.0118(12) -0.0199(14)
C16 0.0334(14) 0.073(2) 0.0449(16) -0.0157(14) 0.0031(12) -0.0030(13)
C17 0.0361(14) 0.0564(17) 0.0437(15) -0.0126(13) 0.0071(12) -0.0121(12)
C18 0.0369(16) 0.115(3) 0.064(2) -0.043(2) 0.0086(15) -0.0074(18)
C19 0.0511(19) 0.103(3) 0.080(3) -0.039(2) 0.0134(18) -0.043(2)
C20 0.0391(13) 0.0266(11) 0.0269(11) -0.0023(9) -0.0015(9) -0.0058(9)
C21 0.0294(12) 0.0286(11) 0.0346(12) 0.0033(9) -0.0057(9) -0.0003(9)
C22 0.0354(13) 0.0243(11) 0.0450(14) -0.0047(10) 0.0041(11) 0.0029(9)
C23 0.0184(10) 0.0263(11) 0.0330(12) -0.0004(9) -0.0002(8) 0.0006(8)
C24 0.0250(11) 0.0293(11) 0.0290(12) -0.0007(9) -0.0007(9) -0.0019(9)
C25 0.0281(11) 0.0280(11) 0.0246(11) -0.0035(9) 0.0007(9) -0.0045(9)
C26 0.0302(11) 0.0244(11) 0.0260(11) -0.0038(8) 0.0038(9) -0.0018(9)
C27 0.0392(13) 0.0234(11) 0.0379(13) -0.0063(9) 0.0057(10) -0.0022(9)
C28 0.0411(13) 0.0245(11) 0.0412(14) -0.0003(10) 0.0057(11) 0.0057(10)
C29 0.0332(12) 0.0299(12) 0.0287(11) 0.0005(9) 0.0063(9) 0.0030(9)
C30 0.0295(11) 0.0268(11) 0.0294(11) -0.0027(9) 0.0013(9) -0.0018(9)
C31 0.0373(13) 0.0367(13) 0.0318(12) 0.0009(10) 0.0046(10) 0.0039(10)
C32 0.0440(14) 0.0399(14) 0.0311(12) 0.0008(10) 0.0076(11) 0.0095(11)
C33 0.0425(14) 0.0503(16) 0.0294(12) 0.0058(11) 0.0092(11) 0.0143(12)
C34 0.0407(14) 0.0512(16) 0.0356(14) 0.0041(12) 0.0062(11) 0.0143(12)
C35 0.0400(14) 0.0644(19) 0.0374(14) 0.0005(13) 0.0054(11) 0.0107(13)
C36 0.0457(16) 0.070(2) 0.0312(13) 0.0081(13) 0.0089(12) 0.0193(14)
C37 0.0574(18) 0.0625(19) 0.0381(15) 0.0131(14) 0.0091(13) 0.0317(15)
C38 0.0567(17) 0.0513(16) 0.0345(14) 0.0051(12) 0.0082(12) 0.0186(14)
C39 0.0397(16) 0.108(3) 0.0491(18) 0.0001(19) 0.0018(14) 0.0122(18)
C40 0.0545(19) 0.106(3) 0.0499(19) 0.0246(19) 0.0105(15) 0.039(2)
C41 0.0458(14) 0.0404(14) 0.0287(12) 0.0001(10) -0.0046(10) 0.0032(11)
C42 0.0325(12) 0.0330(12) 0.0337(12) -0.0071(10) -0.0013(10) -0.0048(10)
C43 0.0527(16) 0.0329(13) 0.0460(15) 0.0043(12) 0.0031(13) -0.0017(12)
C44 0.065(2) 0.0546(19) 0.063(2) 0.0166(16) 0.0067(16) 0.0182(16)
C45 0.115(4) 0.0337(18) 0.152(5) 0.007(2) -0.049(3) -0.007(2)
C46 0.0504(17) 0.0542(18) 0.0441(16) 0.0028(13) -0.0022(13) 0.0127(14)
C47 0.078(3) 0.098(3) 0.054(2) 0.016(2) 0.0218(18) 0.027(2)
C48 0.0440(17) 0.081(2) 0.059(2) -0.0236(18) -0.0059(14) 0.0034(16)
C49 0.0257(11) 0.0296(12) 0.0356(12) -0.0002(10) -0.0007(9) -0.0003(9)
C50 0.0348(13) 0.0365(13) 0.0464(15) -0.0111(11) 0.0017(11) 0.0026(10)
C51 0.0499(16) 0.0430(15) 0.0433(15) 0.0051(12) 0.0100(12) 0.0006(12)
C71 0.179(10) 0.216(12) 0.212(13) 0.115(12) 0.001(8) -0.004(9)
C72 0.144(7) 0.126(7) 0.214(9) 0.026(6) -0.033(7) -0.025(5)
C73 1.22(18) 0.26(4) 0.44(6) 0.27(5) 0.56(9) 0.41(7)
C73' 0.30(2) 0.163(15) 0.073(7) -0.016(8) -0.010(10) 0.121(17)
N1 0.0400(11) 0.0217(9) 0.0307(11) -0.0002(8) 0.0041(9) -0.0010(8)
N2 0.0299(10) 0.0197(9) 0.0249(9) -0.0030(8) 0.0012(7) -0.0025(7)
N3 0.0213(8) 0.0187(8) 0.0275(9) -0.0005(7) -0.0003(7) -0.0019(7)
N5 0.0245(9) 0.0218(9) 0.0251(9) 0.0010(7) 0.0015(7) -0.0008(7)
N6 0.0252(9) 0.0199(9) 0.0328(10) 0.0037(8) -0.0051(8) 0.0005(8)
N7 0.0248(9) 0.0256(9) 0.0246(9) 0.0018(7) 0.0015(7) -0.0023(7)
N8 0.0332(12) 0.090(2) 0.0625(17) -0.0345(16) 0.0060(12) -0.0184(13)
N9 0.0371(11) 0.0237(10) 0.0325(11) 0.0018(9) 0.0039(9) 0.0022(8)
N10 0.0322(10) 0.0247(9) 0.0265(10) 0.0036(8) -0.0013(8) 0.0035(8)
N11 0.0236(9) 0.0221(9) 0.0300(10) -0.0005(7) -0.0004(7) -0.0004(7)
N12 0.0273(9) 0.0236(9) 0.0258(9) -0.0026(7) 0.0026(7) -0.0020(7)
N13 0.0310(10) 0.0203(9) 0.0322(10) -0.0078(8) 0.0010(8) -0.0042(8)
N14 0.0301(9) 0.0213(9) 0.0263(9) -0.0033(7) 0.0026(7) -0.0002(7)
N15 0.0456(14) 0.093(2) 0.0473(15) 0.0112(14) 0.0032(12) 0.0280(15)
N17 0.0583(15) 0.0351(12) 0.0476(13) 0.0059(10) 0.0030(11) 0.0062(10)
N18 0.0400(13) 0.0679(17) 0.0416(13) -0.0007(12) 0.0016(10) 0.0136(12)
N19 0.0290(10) 0.0298(10) 0.0346(11) -0.0039(8) 0.0028(8) 0.0007(8)
S1 0.0339(3) 0.0250(3) 0.0250(3) -0.0012(2) 0.0010(2) -0.0025(2)
S2 0.0288(3) 0.0253(3) 0.0283(3) 0.0001(2) 0.0023(2) 0.0019(2)
Cu1 0.02924(17) 0.02050(16) 0.02846(18) -0.00342(12) -0.00175(13) -0.00153(12)
Cu2 0.02701(17) 0.02178(16) 0.02942(18) 0.00111(12) -0.00229(13) -0.00001(12)
B1 0.0305(14) 0.0306(14) 0.0524(18) 0.0128(13) -0.0034(12) 0.0018(11)
B2 0.057(2) 0.052(2) 0.093(3) -0.011(2) 0.020(2) 0.0006(18)
F1 0.0539(12) 0.134(2) 0.128(2) -0.0721(19) 0.0172(13) 0.0012(13)
F2 0.0778(15) 0.0834(16) 0.155(2) 0.0754(17) -0.0436(15) -0.0429(13)
F3 0.0870(14) 0.0658(12) 0.0480(10) -0.0005(9) -0.0040(10) -0.0010(10)
F4 0.0868(15) 0.0389(10) 0.1061(17) 0.0283(10) -0.0484(13) -0.0038(9)
F5 0.0862(17) 0.1037(19) 0.111(2) 0.0268(16) 0.0407(15) 0.0131(14)
F6 0.1013(18) 0.0550(12) 0.123(2) 0.0099(13) 0.0514(16) 0.0129(12)
F7 0.0612(14) 0.119(2) 0.166(3) -0.069(2) 0.0104(16) 0.0080(14)
F8 0.1075(19) 0.0520(12) 0.129(2) -0.0201(13) 0.0082(16) 0.0020(12)
O1 0.0570(12) 0.0344(10) 0.0432(10) 0.0098(8) -0.0027(9) 0.0010(8)
O2 0.0845(17) 0.0522(13) 0.0528(13) 0.0034(10) 0.0024(12) 0.0209(12)
O3 0.0400(10) 0.0308(9) 0.0391(9) -0.0087(7) 0.0029(7) 0.0034(7)
O4 0.0557(13) 0.0311(11) 0.0531(13) 0.0078(9) -0.0075(10) 0.0030(9)

loop_
_atom_type_symbol
_atom_type_description
_atom_type_scat_dispersion_real
_atom_type_scat_dispersion_imag
_atom_type_scat_source
C C 0.0181 0.0091 'International Tables Vol C Tables 4.2.6.8 and 6.1.1.4'
H H 0.0000 0.0000 'International Tables Vol C Tables 4.2.6.8 and 6.1.1.4'
N N 0.0311 0.0180 'International Tables Vol C Tables 4.2.6.8 and 6.1.1.4'
S S 0.3331 0.5567 'International Tables Vol C Tables 4.2.6.8 and 6.1.1.4'
Cu Cu -1.9646 0.5888 'International Tables Vol C Tables 4.2.6.8 and 6.1.1.4'
B B 0.0090 0.0039 'International Tables Vol C Tables 4.2.6.8 and 6.1.1.4'
F F 0.0727 0.0534 'International Tables Vol C Tables 4.2.6.8 and 6.1.1.4'
O O 0.0492 0.0322 'International Tables Vol C Tables 4.2.6.8 and 6.1.1.4'

loop_
_geom_angle_atom_site_label_1
_geom_angle_atom_site_label_2
_geom_angle_atom_site_label_3
_geom_angle
_geom_angle_site_symmetry_1
N1 C1 H1A 109.5 .
N1 C1 H1B 109.5 .
H1A C1 H1B 109.5 .
N1 C1 H1C 109.5 .
H1A C1 H1C 109.5 .
H1B C1 H1C 109.5 .
N1 C2 N2 114.4(2) .
N1 C2 S1 122.93(18) .
N2 C2 S1 122.68(17) .
N3 C3 C4 115.31(19) .
N3 C3 C20 125.4(2) .
C4 C3 C20 119.24(19) .
N5 C4 C3 114.50(18) .
N5 C4 C21 124.6(2) .
C3 C4 C21 120.94(19) .
N7 C5 N6 117.7(2) .
N7 C5 C6 122.1(2) .
N6 C5 C6 120.2(2) .
C7 C6 C5 118.8(2) .
C7 C6 H6 120.6 .
C5 C6 H6 120.6 .
C6 C7 C8 120.3(2) .
C6 C7 H7 119.9 .
C8 C7 H7 119.9 .
C9 C8 C7 116.5(2) .
C9 C8 C10 118.8(2) .
C7 C8 C10 124.7(2) .
N7 C9 C8 124.5(2) .
N7 C9 H9 117.8 .
C8 C9 H9 117.8 .
C11 C10 C8 125.7(2) .
C11 C10 H10 117.1 .
C8 C10 H10 117.1 .
C10 C11 C12 126.4(3) .
C10 C11 H11 116.8 .
C12 C11 H11 116.8 .
C17 C12 C13 117.1(2) .
C17 C12 C11 123.6(3) .
C13 C12 C11 119.3(3) .
C14 C13 C12 122.4(3) .
C14 C13 H13 118.8 .
C12 C13 H13 118.8 .
C13 C14 C15 120.2(3) .
C13 C14 H14 119.9 .
C15 C14 H14 119.9 .
C14 C15 C16 118.3(3) .
C14 C15 N8 121.5(3) .
C16 C15 N8 120.1(3) .
C17 C16 C15 120.5(3) .
C17 C16 H16 119.7 .
C15 C16 H16 119.7 .
C12 C17 C16 121.4(3) .
C12 C17 H17 119.3 .
C16 C17 H17 119.3 .
N8 C18 H18A 109.5 .
N8 C18 H18B 109.5 .
H18A C18 H18B 109.5 .
N8 C18 H18C 109.5 .
H18A C18 H18C 109.5 .
H18B C18 H18C 109.5 .
N8 C19 H19A 109.5 .
N8 C19 H19B 109.5 .
H19A C19 H19B 109.5 .
N8 C19 H19C 109.5 .
H19A C19 H19C 109.5 .
H19B C19 H19C 109.5 .
C3 C20 H20A 109.5 .
C3 C20 H20B 109.5 .
H20A C20 H20B 109.5 .
C3 C20 H20C 109.5 .
H20A C20 H20C 109.5 .
H20B C20 H20C 109.5 .
C4 C21 H21A 109.5 .
C4 C21 H21B 109.5 .
H21A C21 H21B 109.5 .
C4 C21 H21C 109.5 .
H21A C21 H21C 109.5 .
H21B C21 H21C 109.5 .
N9 C22 H22A 109.5 .
N9 C22 H22B 109.5 .
H22A C22 H22B 109.5 .
N9 C22 H22C 109.5 .
H22A C22 H22C 109.5 .
H22B C22 H22C 109.5 .
N9 C23 N10 115.0(2) .
N9 C23 S2 121.87(18) .
N10 C23 S2 123.13(17) .
N11 C24 C25 114.9(2) .
N11 C24 C41 125.2(2) .
C25 C24 C41 119.9(2) .
N12 C25 C24 114.33(19) .
N12 C25 C42 125.4(2) .
C24 C25 C42 120.3(2) .
N14 C26 N13 117.8(2) .
N14 C26 C27 122.3(2) .
N13 C26 C27 120.0(2) .
C28 C27 C26 118.8(2) .
C28 C27 H27 120.6 .
C26 C27 H27 120.6 .
C27 C28 C29 120.4(2) .
C27 C28 H28 119.8 .
C29 C28 H28 119.8 .
C30 C29 C28 115.8(2) .
C30 C29 C31 119.3(2) .
C28 C29 C31 125.0(2) .
N14 C30 C29 125.4(2) .
N14 C30 H30 117.3 .
C29 C30 H30 117.3 .
C32 C31 C29 126.8(3) .
C32 C31 H31 116.6 .
C29 C31 H31 116.6 .
C31 C32 C33 126.6(3) .
C31 C32 H32 116.7 .
C33 C32 H32 116.7 .
C38 C33 C34 116.6(3) .
C38 C33 C32 119.6(3) .
C34 C33 C32 123.8(2) .
C35 C34 C33 122.1(3) .
C35 C34 H34 119.0 .
C33 C34 H34 119.0 .
C34 C35 C36 121.0(3) .
C34 C35 H35 119.5 .
C36 C35 H35 119.5 .
N15 C36 C37 121.5(3) .
N15 C36 C35 121.3(3) .
C37 C36 C35 117.2(3) .
C36 C37 C38 121.5(3) .
C36 C37 H37 119.2 .
C38 C37 H37 119.2 .
C37 C38 C33 121.6(3) .
C37 C38 H38 119.2 .
C33 C38 H38 119.2 .
N15 C39 H39A 109.5 .
N15 C39 H39B 109.5 .
H39A C39 H39B 109.5 .
N15 C39 H39C 109.5 .
H39A C39 H39C 109.5 .
H39B C39 H39C 109.5 .
N15 C40 H40A 109.5 .
N15 C40 H40B 109.5 .
H40A C40 H40B 109.5 .
N15 C40 H40C 109.5 .
H40A C40 H40C 109.5 .
H40B C40 H40C 109.5 .
C24 C41 H41A 109.5 .
C24 C41 H41B 109.5 .
H41A C41 H41B 109.5 .
C24 C41 H41C 109.5 .
H41A C41 H41C 109.5 .
H41B C41 H41C 109.5 .
C25 C42 H42A 109.5 .
C25 C42 H42B 109.5 .
H42A C42 H42B 109.5 .
C25 C42 H42C 109.5 .
H42A C42 H42C 109.5 .
H42B C42 H42C 109.5 .
O1 C43 N17 125.1(3) .
O1 C43 H43 117.4 .
N17 C43 H43 117.4 .
N17 C44 H44A 109.5 .
N17 C44 H44B 109.5 .
H44A C44 H44B 109.5 .
N17 C44 H44C 109.5 .
H44A C44 H44C 109.5 .
H44B C44 H44C 109.5 .
N17 C45 H45A 109.5 .
N17 C45 H45B 109.5 .
H45A C45 H45B 109.5 .
N17 C45 H45C 109.5 .
H45A C45 H45C 109.5 .
H45B C45 H45C 109.5 .
O2 C46 N18 125.3(3) .
O2 C46 H46 117.4 .
N18 C46 H46 117.4 .
N18 C47 H47A 109.5 .
N18 C47 H47B 109.5 .
H47A C47 H47B 109.5 .
N18 C47 H47C 109.5 .
H47A C47 H47C 109.5 .
H47B C47 H47C 109.5 .
N18 C48 H48A 109.5 .
N18 C48 H48B 109.5 .
H48A C48 H48B 109.5 .
N18 C48 H48C 109.5 .
H48A C48 H48C 109.5 .
H48B C48 H48C 109.5 .
O3 C49 N19 125.5(2) .
O3 C49 H49 117.3 .
N19 C49 H49 117.3 .
N19 C50 H50A 109.5 .
N19 C50 H50B 109.5 .
H50A C50 H50B 109.5 .
N19 C50 H50C 109.5 .
H50A C50 H50C 109.5 .
H50B C50 H50C 109.5 .
N19 C51 H51A 109.5 .
N19 C51 H51B 109.5 .
H51A C51 H51B 109.5 .
N19 C51 H51C 109.5 .
H51A C51 H51C 109.5 .
H51B C51 H51C 109.5 .
C73 C71 C73' 122(2) .
C73 C71 C72 127(2) .
C73' C71 C72 93.9(15) .
C72 C72 C71 109.9(13) 3_576
C72 C72 H72A 109.7 3_576
C71 C72 H72A 109.7 .
C72 C72 H72B 109.7 3_576
C71 C72 H72B 109.7 .
H72A C72 H72B 108.2 .
C71 C73 H73A 109.5 .
C71 C73 H73B 109.5 .
H73A C73 H73B 109.5 .
C71 C73 H73C 109.5 .
H73A C73 H73C 109.5 .
H73B C73 H73C 109.5 .
C71 C73' H73D 109.5 .
C71 C73' H73E 109.5 .
H73D C73' H73E 109.5 .
C71 C73' H73F 109.5 .
H73D C73' H73F 109.5 .
H73E C73' H73F 109.5 .
C2 N1 C1 124.2(2) .
C2 N1 H93 117(2) .
C1 N1 H93 119(2) .
C2 N2 N3 120.61(19) .
C2 N2 H94 118(2) .
N3 N2 H94 120(2) .
C3 N3 N2 117.26(18) .
C3 N3 Cu1 129.52(15) .
N2 N3 Cu1 112.70(13) .
C4 N5 N6 118.75(18) .
C4 N5 Cu2 130.04(15) .
N6 N5 Cu2 109.99(13) .
N5 N6 C5 117.97(19) .
N5 N6 H95 124(2) .
C5 N6 H95 118(2) .
C9 N7 C5 117.85(19) .
C9 N7 Cu2 127.06(15) .
C5 N7 Cu2 114.79(14) .
C15 N8 C18 118.5(3) .
C15 N8 C19 117.0(3) .
C18 N8 C19 115.3(3) .
C23 N9 C22 123.4(2) .
C23 N9 H92 114(2) .
C22 N9 H92 123(2) .
C23 N10 N11 119.8(2) .
C23 N10 H91 120(2) .
N11 N10 H91 120(2) .
C24 N11 N10 117.04(19) .
C24 N11 Cu2 129.10(15) .
N10 N11 Cu2 113.06(14) .
C25 N12 N13 118.58(19) .
C25 N12 Cu1 130.77(15) .
N13 N12 Cu1 110.11(14) .
N12 N13 C26 118.40(19) .
N12 N13 H96 123(2) .
C26 N13 H96 118(2) .
C30 N14 C26 117.28(19) .
C30 N14 Cu1 128.16(15) .
C26 N14 Cu1 114.50(15) .
C36 N15 C39 119.6(3) .
C36 N15 C40 117.6(3) .
C39 N15 C40 118.6(3) .
C43 N17 C45 120.3(3) .
C43 N17 C44 122.0(3) .
C45 N17 C44 117.5(3) .
C46 N18 C47 121.0(3) .
C46 N18 C48 120.7(3) .
C47 N18 C48 118.3(3) .
C49 N19 C50 120.7(2) .
C49 N19 C51 121.5(2) .
C50 N19 C51 117.6(2) .
C2 S1 Cu1 96.98(8) .
C23 S2 Cu2 96.89(8) .
N14 Cu1 N3 112.42(7) .
N14 Cu1 N12 79.14(7) .
N3 Cu1 N12 129.23(7) .
N14 Cu1 S1 141.04(6) .
N3 Cu1 S1 86.59(5) .
N12 Cu1 S1 115.75(5) .
N7 Cu2 N11 113.75(7) .
N7 Cu2 N5 79.06(7) .
N11 Cu2 N5 127.89(7) .
N7 Cu2 S2 142.03(6) .
N11 Cu2 S2 86.58(5) .
N5 Cu2 S2 114.48(5) .
F1 B1 F2 109.4(3) .
F1 B1 F4 110.7(3) .
F2 B1 F4 108.7(2) .
F1 B1 F3 107.1(2) .
F2 B1 F3 110.5(3) .
F4 B1 F3 110.3(2) .
F5 B2 F8 112.4(4) .
F5 B2 F6 109.8(3) .
F8 B2 F6 109.7(4) .
F5 B2 F7 109.0(4) .
F8 B2 F7 108.0(3) .
F6 B2 F7 107.8(3) .
H4A O4 H4B 101(4) .

loop_
_geom_bond_atom_site_label_1
_geom_bond_atom_site_label_2
_geom_bond_distance
_geom_bond_site_symmetry_2
C1 N1 1.448(3) .
C1 H1A 0.9600 .
C1 H1B 0.9600 .
C1 H1C 0.9600 .
C2 N1 1.329(3) .
C2 N2 1.362(3) .
C2 S1 1.693(2) .
C3 N3 1.293(3) .
C3 C4 1.479(3) .
C3 C20 1.496(3) .
C4 N5 1.292(3) .
C4 C21 1.498(3) .
C5 N7 1.344(3) .
C5 N6 1.378(3) .
C5 C6 1.399(3) .
C6 C7 1.372(3) .
C6 H6 0.9300 .
C7 C8 1.405(4) .
C7 H7 0.9300 .
C8 C9 1.383(3) .
C8 C10 1.469(3) .
C9 N7 1.341(3) .
C9 H9 0.9300 .
C10 C11 1.332(4) .
C10 H10 0.9300 .
C11 C12 1.462(3) .
C11 H11 0.9300 .
C12 C17 1.385(4) .
C12 C13 1.398(4) .
C13 C14 1.384(4) .
C13 H13 0.9300 .
C14 C15 1.389(5) .
C14 H14 0.9300 .
C15 C16 1.404(5) .
C15 N8 1.406(4) .
C16 C17 1.396(4) .
C16 H16 0.9300 .
C17 H17 0.9300 .
C18 N8 1.437(5) .
C18 H18A 0.9600 .
C18 H18B 0.9600 .
C18 H18C 0.9600 .
C19 N8 1.455(5) .
C19 H19A 0.9600 .
C19 H19B 0.9600 .
C19 H19C 0.9600 .
C20 H20A 0.9600 .
C20 H20B 0.9600 .
C20 H20C 0.9600 .
C21 H21A 0.9600 .
C21 H21B 0.9600 .
C21 H21C 0.9600 .
C22 N9 1.447(3) .
C22 H22A 0.9600 .
C22 H22B 0.9600 .
C22 H22C 0.9600 .
C23 N9 1.333(3) .
C23 N10 1.356(3) .
C23 S2 1.698(2) .
C24 N11 1.291(3) .
C24 C25 1.479(3) .
C24 C41 1.497(3) .
C25 N12 1.286(3) .
C25 C42 1.500(3) .
C26 N14 1.347(3) .
C26 N13 1.377(3) .
C26 C27 1.396(3) .
C27 C28 1.372(4) .
C27 H27 0.9300 .
C28 C29 1.408(3) .
C28 H28 0.9300 .
C29 C30 1.386(3) .
C29 C31 1.458(3) .
C30 N14 1.337(3) .
C30 H30 0.9300 .
C31 C32 1.336(4) .
C31 H31 0.9300 .
C32 C33 1.468(4) .
C32 H32 0.9300 .
C33 C38 1.397(4) .
C33 C34 1.399(4) .
C34 C35 1.388(4) .
C34 H34 0.9300 .
C35 C36 1.403(4) .
C35 H35 0.9300 .
C36 N15 1.391(4) .
C36 C37 1.392(5) .
C37 C38 1.394(4) .
C37 H37 0.9300 .
C38 H38 0.9300 .
C39 N15 1.444(5) .
C39 H39A 0.9600 .
C39 H39B 0.9600 .
C39 H39C 0.9600 .
C40 N15 1.456(5) .
C40 H40A 0.9600 .
C40 H40B 0.9600 .
C40 H40C 0.9600 .
C41 H41A 0.9600 .
C41 H41B 0.9600 .
C41 H41C 0.9600 .
C42 H42A 0.9600 .
C42 H42B 0.9600 .
C42 H42C 0.9600 .
C43 O1 1.232(3) .
C43 N17 1.313(3) .
C43 H43 0.9300 .
C44 N17 1.456(4) .
C44 H44A 0.9600 .
C44 H44B 0.9600 .
C44 H44C 0.9600 .
C45 N17 1.436(5) .
C45 H45A 0.9600 .
C45 H45B 0.9600 .
C45 H45C 0.9600 .
C46 O2 1.238(4) .
C46 N18 1.329(4) .
C46 H46 0.9300 .
C47 N18 1.443(5) .
C47 H47A 0.9600 .
C47 H47B 0.9600 .
C47 H47C 0.9600 .
C48 N18 1.452(4) .
C48 H48A 0.9600 .
C48 H48B 0.9600 .
C48 H48C 0.9600 .
C49 O3 1.240(3) .
C49 N19 1.317(3) .
C49 H49 0.9300 .
C50 N19 1.451(3) .
C50 H50A 0.9600 .
C50 H50B 0.9600 .
C50 H50C 0.9600 .
C51 N19 1.454(3) .
C51 H51A 0.9600 .
C51 H51B 0.9600 .
C51 H51C 0.9600 .
C71 C73 1.331(17) .
C71 C73' 1.332(17) .
C71 C72 1.491(18) .
C72 C72 1.228(13) 3_576
C72 H72A 0.9700 .
C72 H72B 0.9700 .
C73 H73A 0.9600 .
C73 H73B 0.9600 .
C73 H73C 0.9600 .
C73' H73D 0.9600 .
C73' H73E 0.9600 .
C73' H73F 0.9600 .
N1 H93 0.80(3) .
N2 N3 1.373(2) .
N2 H94 0.76(3) .
N3 Cu1 2.1021(18) .
N5 N6 1.362(3) .
N5 Cu2 2.1377(18) .
N6 H95 0.72(3) .
N7 Cu2 2.0192(18) .
N9 H92 0.76(3) .
N10 N11 1.372(3) .
N10 H91 0.75(3) .
N11 Cu2 2.1037(19) .
N12 N13 1.361(3) .
N12 Cu1 2.1324(18) .
N13 H96 0.76(3) .
N14 Cu1 2.0280(18) .
S1 Cu1 2.2523(6) .
S2 Cu2 2.2425(6) .
B1 F1 1.336(4) .
B1 F2 1.353(3) .
B1 F4 1.369(3) .
B1 F3 1.393(4) .
B2 F5 1.351(5) .
B2 F8 1.376(5) .
B2 F6 1.382(5) .
B2 F7 1.392(5) .
O4 H4A 1.07(5) .
O4 H4B 0.66(3) .

loop_
_geom_torsion_atom_site_label_1
_geom_torsion_atom_site_label_2
_geom_torsion_atom_site_label_3
_geom_torsion_atom_site_label_4
_geom_torsion
_geom_torsion_site_symmetry_4
N3 C3 C4 N5 46.6(3) .
C20 C3 C4 N5 -130.2(2) .
N3 C3 C4 C21 -133.5(2) .
C20 C3 C4 C21 49.7(3) .
N7 C5 C6 C7 1.0(4) .
N6 C5 C6 C7 -179.0(2) .
C5 C6 C7 C8 -0.1(4) .
C6 C7 C8 C9 -1.2(4) .
C6 C7 C8 C10 177.6(2) .
C7 C8 C9 N7 1.7(3) .
C10 C8 C9 N7 -177.1(2) .
C9 C8 C10 C11 173.4(2) .
C7 C8 C10 C11 -5.4(4) .
C8 C10 C11 C12 -175.5(2) .
C10 C11 C12 C17 -12.7(4) .
C10 C11 C12 C13 166.3(3) .
C17 C12 C13 C14 2.2(4) .
C11 C12 C13 C14 -176.8(3) .
C12 C13 C14 C15 -0.8(4) .
C13 C14 C15 C16 -1.6(4) .
C13 C14 C15 N8 176.1(3) .
C14 C15 C16 C17 2.5(4) .
N8 C15 C16 C17 -175.2(3) .
C13 C12 C17 C16 -1.3(4) .
C11 C12 C17 C16 177.7(2) .
C15 C16 C17 C12 -1.1(4) .
N11 C24 C25 N12 48.6(3) .
C41 C24 C25 N12 -129.1(2) .
N11 C24 C25 C42 -130.5(2) .
C41 C24 C25 C42 51.8(3) .
N14 C26 C27 C28 -1.5(4) .
N13 C26 C27 C28 177.8(2) .
C26 C27 C28 C29 -0.8(4) .
C27 C28 C29 C30 1.5(4) .
C27 C28 C29 C31 -178.2(2) .
C28 C29 C30 N14 0.0(4) .
C31 C29 C30 N14 179.7(2) .
C30 C29 C31 C32 178.8(2) .
C28 C29 C31 C32 -1.6(4) .
C29 C31 C32 C33 178.8(2) .
C31 C32 C33 C38 178.5(3) .
C31 C32 C33 C34 0.1(4) .
C38 C33 C34 C35 -2.1(4) .
C32 C33 C34 C35 176.4(2) .
C33 C34 C35 C36 0.7(4) .
C34 C35 C36 N15 -179.5(3) .
C34 C35 C36 C37 0.8(4) .
N15 C36 C37 C38 179.4(3) .
C35 C36 C37 C38 -0.9(4) .
C36 C37 C38 C33 -0.5(4) .
C34 C33 C38 C37 1.9(4) .
C32 C33 C38 C37 -176.5(2) .
C73 C71 C72 C72 25(2) 3_576
C73' C71 C72 C72 160.2(14) 3_576
N2 C2 N1 C1 179.3(2) .
S1 C2 N1 C1 -1.6(3) .
N1 C2 N2 N3 -175.03(19) .
S1 C2 N2 N3 5.9(3) .
C4 C3 N3 N2 -172.76(17) .
C20 C3 N3 N2 3.8(3) .
C4 C3 N3 Cu1 16.3(3) .
C20 C3 N3 Cu1 -167.23(16) .
C2 N2 N3 C3 -172.89(19) .
C2 N2 N3 Cu1 -0.4(2) .
C3 C4 N5 N6 -176.74(18) .
C21 C4 N5 N6 3.4(3) .
C3 C4 N5 Cu2 17.2(3) .
C21 C4 N5 Cu2 -162.65(17) .
C4 N5 N6 C5 -174.96(19) .
Cu2 N5 N6 C5 -6.3(2) .
N7 C5 N6 N5 8.7(3) .
C6 C5 N6 N5 -171.3(2) .
C8 C9 N7 C5 -0.9(3) .
C8 C9 N7 Cu2 -174.18(17) .
N6 C5 N7 C9 179.48(19) .
C6 C5 N7 C9 -0.5(3) .
N6 C5 N7 Cu2 -6.4(2) .
C6 C5 N7 Cu2 173.62(18) .
C14 C15 N8 C18 168.8(3) .
C16 C15 N8 C18 -13.5(4) .
C14 C15 N8 C19 23.6(4) .
C16 C15 N8 C19 -158.7(3) .
N10 C23 N9 C22 -174.7(2) .
S2 C23 N9 C22 4.1(3) .
N9 C23 N10 N11 -172.24(19) .
S2 C23 N10 N11 9.0(3) .
C25 C24 N11 N10 -173.38(18) .
C41 C24 N11 N10 4.2(3) .
C25 C24 N11 Cu2 17.6(3) .
C41 C24 N11 Cu2 -164.83(18) .
C23 N10 N11 C24 -175.0(2) .
C23 N10 N11 Cu2 -4.3(2) .
C24 C25 N12 N13 -176.69(18) .
C42 C25 N12 N13 2.3(3) .
C24 C25 N12 Cu1 12.7(3) .
C42 C25 N12 Cu1 -168.35(17) .
C25 N12 N13 C26 -175.4(2) .
Cu1 N12 N13 C26 -3.0(2) .
N14 C26 N13 N12 1.4(3) .
C27 C26 N13 N12 -177.9(2) .
C29 C30 N14 C26 -2.2(3) .
C29 C30 N14 Cu1 -179.25(17) .
N13 C26 N14 C30 -176.4(2) .
C27 C26 N14 C30 2.9(3) .
N13 C26 N14 Cu1 1.1(3) .
C27 C26 N14 Cu1 -179.62(18) .
C37 C36 N15 C39 -170.1(3) .
C35 C36 N15 C39 10.2(4) .
C37 C36 N15 C40 -13.5(4) .
C35 C36 N15 C40 166.8(3) .
O1 C43 N17 C45 -1.6(5) .
O1 C43 N17 C44 173.4(3) .
O2 C46 N18 C47 -1.4(5) .
O2 C46 N18 C48 179.4(3) .
O3 C49 N19 C50 -177.3(2) .
O3 C49 N19 C51 -1.6(4) .
N1 C2 S1 Cu1 173.79(18) .
N2 C2 S1 Cu1 -7.19(18) .
N9 C23 S2 Cu2 173.42(18) .
N10 C23 S2 Cu2 -7.93(19) .
C30 N14 Cu1 N3 47.0(2) .
C26 N14 Cu1 N3 -130.16(15) .
C30 N14 Cu1 N12 175.1(2) .
C26 N14 Cu1 N12 -2.02(15) .
C30 N14 Cu1 S1 -67.1(2) .
C26 N14 Cu1 S1 115.77(15) .
C3 N3 Cu1 N14 23.2(2) .
N2 N3 Cu1 N14 -148.12(13) .
C3 N3 Cu1 N12 -71.0(2) .
N2 N3 Cu1 N12 117.65(14) .
C3 N3 Cu1 S1 168.09(18) .
N2 N3 Cu1 S1 -3.23(13) .
C25 N12 Cu1 N14 173.9(2) .
N13 N12 Cu1 N14 2.64(14) .
C25 N12 Cu1 N3 -75.9(2) .
N13 N12 Cu1 N3 112.81(14) .
C25 N12 Cu1 S1 32.0(2) .
N13 N12 Cu1 S1 -139.22(12) .
C2 S1 Cu1 N14 127.09(11) .
C2 S1 Cu1 N3 4.82(9) .
C2 S1 Cu1 N12 -127.61(9) .
C9 N7 Cu2 N11 48.9(2) .
C5 N7 Cu2 N11 -124.58(15) .
C9 N7 Cu2 N5 175.65(19) .
C5 N7 Cu2 N5 2.17(15) .
C9 N7 Cu2 S2 -68.3(2) .
C5 N7 Cu2 S2 118.17(14) .
C24 N11 Cu2 N7 22.0(2) .
N10 N11 Cu2 N7 -147.35(14) .
C24 N11 Cu2 N5 -72.6(2) .
N10 N11 Cu2 N5 118.08(14) .
C24 N11 Cu2 S2 168.76(19) .
N10 N11 Cu2 S2 -0.58(13) .
C4 N5 Cu2 N7 169.2(2) .
N6 N5 Cu2 N7 2.17(14) .
C4 N5 Cu2 N11 -79.2(2) .
N6 N5 Cu2 N11 113.84(14) .
C4 N5 Cu2 S2 26.6(2) .
N6 N5 Cu2 S2 -140.41(12) .
C23 S2 Cu2 N7 129.19(11) .
C23 S2 Cu2 N11 3.79(9) .
C23 S2 Cu2 N5 -126.66(9) .
